data_4332079
loop_
_publ_author_name
'Ooi, Bee-Lean'
'S\/otofte, Inger'
'Sokolov, Maxim N.'
'Kozlova, Svetlana G.'
'Rasmussen, S\/oren B.'
'Nielsen, Loa C.'
'Henriksen, Jonas'

_publ_section_title
;
 Preparation, Properties, and Reactivities of Unprecedented Oxo-Sulfido
 Nb(IV) Aqua Ions and Crystal Structure of
 (Me2NH2)6[Nb5(\m3-S)2(\m3-O)2(\m2-O)2(NCS)14]&#x00B7;3.5H2O
;
_journal_issue 13
_journal_name_full 'Inorganic Chemistry'
_journal_page_first 5008
_journal_page_last 5017
_journal_paper_doi 10.1021/ic052145i
_journal_volume 45
_journal_year 2006
_chemical_formula_sum 'C26 H55 N20 Nb5 O7.5 S16'
_chemical_formula_weight 1745.41
_chemical_name_systematic
; 
 ? 
;
_space_group_IT_number 14
_symmetry_cell_setting monoclinic
_symmetry_space_group_name_Hall '-P 2yn'
_symmetry_space_group_name_H-M 'P 1 21/n 1'
_atom_sites_solution_hydrogens geom
_atom_sites_solution_primary direct
_atom_sites_solution_secondary difmap
_audit_creation_method SHELXL-97
_cell_angle_alpha 90.00
_cell_angle_beta 103.4590(10)
_cell_angle_gamma 90.00
_cell_formula_units_Z 4
_cell_length_a 15.4018(5)
_cell_length_b 21.1932(8)
_cell_length_c 22.0487(8)
_cell_measurement_temperature 120(2)
_cell_volume 6999.3(4)
_computing_cell_refinement 'SAINT (Bruker AXS,1998)'
_computing_data_collection 'SMART (Bruker AXS,1998)'
_computing_data_reduction 'SAINT (Bruker AXS,1998)'
_computing_molecular_graphics 'SHELXTL,ver.6.12 (Sheldrick,2001)'
_computing_structure_refinement 'SHELXTL,ver.6.12 (Sheldrick,2001)'
_computing_structure_solution 'SHELXTL,ver.6.12 (Sheldrick,2001)'
_diffrn_ambient_temperature 120(2)
_diffrn_measured_fraction_theta_full 0.986
_diffrn_measured_fraction_theta_max 0.986
_diffrn_measurement_device_type 'Siemens SMART CCD Platform'
_diffrn_measurement_method 'omega scans'
_diffrn_radiation_monochromator graphite
_diffrn_radiation_source 'normal-focus sealed tube'
_diffrn_radiation_type MoK\a
_diffrn_radiation_wavelength 0.71073
_diffrn_reflns_av_R_equivalents 0.0449
_diffrn_reflns_av_sigmaI/netI 0.0576
_diffrn_reflns_limit_h_max 20
_diffrn_reflns_limit_h_min -20
_diffrn_reflns_limit_k_max 24
_diffrn_reflns_limit_k_min -27
_diffrn_reflns_limit_l_max 29
_diffrn_reflns_limit_l_min -29
_diffrn_reflns_number 49468
_diffrn_reflns_theta_full 28.00
_diffrn_reflns_theta_max 28.00
_diffrn_reflns_theta_min 1.75
_diffrn_standards_decay_% 'no decay'
_diffrn_standards_interval_count no
_diffrn_standards_interval_time no
_diffrn_standards_number no
_exptl_absorpt_coefficient_mu 1.322
_exptl_absorpt_correction_T_max 1.0000
_exptl_absorpt_correction_T_min 0.8494
_exptl_absorpt_process_details 'SADABS,ver2.03 (Sheldrick,2001)'
_exptl_crystal_colour 'dark brown'
_exptl_crystal_density_diffrn 1.656
_exptl_crystal_density_meas ?
_exptl_crystal_density_method 'not measured'
_exptl_crystal_F_000 3488
_exptl_crystal_size_max 0.20
_exptl_crystal_size_mid 0.12
_exptl_crystal_size_min 0.12
_refine_diff_density_max 1.883
_refine_diff_density_min -1.415
_refine_diff_density_rms 0.165
_refine_ls_extinction_method none
_refine_ls_goodness_of_fit_ref 1.036
_refine_ls_hydrogen_treatment mixed
_refine_ls_matrix_type full
_refine_ls_number_parameters 746
_refine_ls_number_reflns 16660
_refine_ls_number_restraints 9
_refine_ls_restrained_S_all 1.038
_refine_ls_R_factor_all 0.0992
_refine_ls_R_factor_gt 0.0659
_refine_ls_shift/su_max 0.052
_refine_ls_shift/su_mean 0.003
_refine_ls_structure_factor_coef Fsqd
_refine_ls_weighting_details 'calc w=1/[\s^2^(Fo^2^)+(0.1065P)^2^+23.2989P] where P=(Fo^2^+2Fc^2^)/3'
_refine_ls_weighting_scheme calc
_refine_ls_wR_factor_gt 0.1790
_refine_ls_wR_factor_ref 0.2033
_reflns_number_gt 11434
_reflns_number_total 16660
_reflns_threshold_expression >2sigma(I)
_cod_data_source_file ic052145isup1.cif
_cod_data_source_block nb5k
_cod_depositor_comments
;
The following automatic conversions were performed:

'_exptl_crystal_density_meas' value 'no' was changed to '?' - the
value is perceived as not measured.

Automatic conversion script
Id: cif_fix_values 3008 2015-01-20 13:52:24Z robertas 
;
_cod_original_sg_symbol_H-M 'P 21/n'
_cod_original_formula_sum 'C26 H55 N20 Nb5 O7.50 S16'
_cod_database_code 4332079

loop_
_symmetry_equiv_pos_as_xyz
'x, y, z'
'-x+1/2, y+1/2, -z+1/2'
'-x, -y, -z'
'x-1/2, -y-1/2, z-1/2'

loop_
_atom_site_label
_atom_site_type_symbol
_atom_site_fract_x
_atom_site_fract_y
_atom_site_fract_z
_atom_site_U_iso_or_equiv
_atom_site_adp_type
_atom_site_occupancy
_atom_site_symmetry_multiplicity
_atom_site_calc_flag
_atom_site_refinement_flags
Nb1 Nb 0.22455(4) 0.24041(3) 0.12684(3) 0.03234(14) Uani 1 1 d .
Nb2 Nb 0.35102(4) 0.32632(3) 0.10358(3) 0.03186(14) Uani 1 1 d .
Nb3 Nb 0.52870(4) 0.19263(3) 0.13245(3) 0.03425(15) Uani 1 1 d .
Nb4 Nb 0.40280(4) 0.10751(3) 0.15878(3) 0.03094(14) Uani 1 1 d .
Nb5 Nb 0.40533(4) 0.23563(3) 0.20445(3) 0.02975(14) Uani 1 1 d .
O1 O 0.2667(3) 0.2640(2) 0.0488(2) 0.0358(10) Uani 1 1 d .
O2 O 0.3108(3) 0.17251(19) 0.1509(2) 0.0314(9) Uani 1 1 d .
O3 O 0.4474(3) 0.2646(2) 0.1244(2) 0.0348(10) Uani 1 1 d .
O4 O 0.4380(3) 0.1345(2) 0.0793(2) 0.0351(10) Uani 1 1 d .
S1 S 0.29512(11) 0.32305(8) 0.19720(8) 0.0353(3) Uani 1 1 d .
N1 N 0.1360(4) 0.1751(3) 0.0635(3) 0.0523(16) Uani 1 1 d .
C1 C 0.0760(8) 0.1603(6) 0.0268(6) 0.098(4) Uani 1 1 d D
S2 S -0.0172(3) 0.1456(3) -0.0299(3) 0.163(3) Uani 0.854(7) 1 d PD
S2' S 0.0230(16) 0.0844(12) 0.0229(13) 0.163(3) Uani 0.146(7) 1 d PD
N2 N 0.1560(4) 0.2098(3) 0.1972(3) 0.0413(13) Uani 1 1 d .
C2 C 0.1067(5) 0.1934(3) 0.2275(3) 0.0412(16) Uani 1 1 d .
S3 S 0.03643(16) 0.17409(13) 0.26852(11) 0.0682(7) Uani 1 1 d .
N3 N 0.1077(4) 0.3018(3) 0.0983(3) 0.0452(14) Uani 1 1 d .
C3 C 0.0417(5) 0.3297(3) 0.0851(4) 0.0442(16) Uani 1 1 d D
S4 S -0.05275(16) 0.36852(15) 0.0692(3) 0.0598(11) Uani 0.925(15) 1 d PD
S4' S -0.050(2) 0.359(2) 0.040(3) 0.0598(11) Uani 0.075(15) 1 d PD
N4 N 0.2538(4) 0.3995(3) 0.0664(3) 0.0419(13) Uani 1 1 d .
C4 C 0.2056(5) 0.4377(3) 0.0406(4) 0.0439(16) Uani 1 1 d .
S5 S 0.14001(16) 0.49206(11) 0.00391(12) 0.0665(6) Uani 1 1 d .
N5 N 0.3974(5) 0.3511(3) 0.0192(3) 0.0491(15) Uani 1 1 d .
C5 C 0.4069(7) 0.3813(6) -0.0231(5) 0.083(3) Uani 1 1 d D
S6 S 0.4141(5) 0.4200(4) -0.0881(4) 0.099(2) Uani 0.695(11) 1 d PD
S6' S 0.4420(11) 0.4438(8) -0.0574(8) 0.099(2) Uani 0.305(11) 1 d PD
N6 N 0.4370(4) 0.4017(3) 0.1490(3) 0.0428(14) Uani 1 1 d .
C6 C 0.4759(5) 0.4444(3) 0.1741(4) 0.0462(17) Uani 1 1 d .
S7 S 0.53020(18) 0.50562(12) 0.21022(11) 0.0692(7) Uani 1 1 d .
S8 S 0.52414(12) 0.15401(8) 0.23562(8) 0.0389(4) Uani 1 1 d .
N7 N 0.5521(5) 0.2201(3) 0.0406(4) 0.0580(19) Uani 1 1 d .
C7 C 0.5467(6) 0.2311(4) -0.0124(4) 0.058(2) Uani 1 1 d .
S9 S 0.5423(2) 0.24694(13) -0.08688(12) 0.0798(8) Uani 1 1 d .
N8 N 0.6412(5) 0.2523(4) 0.1729(5) 0.076(3) Uani 1 1 d .
C8 C 0.7177(8) 0.2667(6) 0.2025(8) 0.056(3) Uani 0.593(4) 1 d PD
C8' C 0.6885(12) 0.2933(8) 0.1543(12) 0.056(3) Uani 0.407(4) 1 d PD
S10 S 0.8175(3) 0.2953(2) 0.2303(3) 0.0882(13) Uani 0.593(4) 1 d PD
S10' S 0.7718(4) 0.3397(3) 0.1499(4) 0.0882(13) Uani 0.407(4) 1 d PD
N9 N 0.6338(4) 0.1240(3) 0.1317(3) 0.0436(14) Uani 1 1 d .
C9 C 0.6981(6) 0.0960(4) 0.1450(5) 0.068(3) Uani 1 1 d D
S11 S 0.7930(2) 0.0589(2) 0.1747(3) 0.1062(19) Uani 0.766(6) 1 d PD
S11' S 0.7730(9) 0.0448(7) 0.1197(9) 0.1062(19) Uani 0.234(6) 1 d PD
N10 N 0.4879(4) 0.0242(3) 0.1611(3) 0.0440(14) Uani 1 1 d .
C10 C 0.5357(5) -0.0182(3) 0.1647(4) 0.0500(18) Uani 1 1 d .
S12 S 0.6016(2) -0.07813(14) 0.16758(19) 0.1026(11) Uani 1 1 d .
N11 N 0.3562(5) 0.0603(3) 0.2310(3) 0.0514(16) Uani 1 1 d .
C11 C 0.3296(7) 0.0229(4) 0.2601(4) 0.064(2) Uani 1 1 d D
S13 S 0.3048(12) -0.0327(4) 0.3053(5) 0.103(4) Uani 0.71(3) 1 d PD
S13' S 0.268(2) -0.0184(10) 0.2945(14) 0.103(4) Uani 0.29(3) 1 d PD
N12 N 0.3051(5) 0.0468(3) 0.0974(3) 0.0515(16) Uani 1 1 d .
C12 C 0.2493(11) 0.0161(7) 0.0652(8) 0.080(6) Uani 0.772(8) 1 d PD
C12' C 0.284(5) -0.0040(19) 0.086(3) 0.080(6) Uani 0.228(8) 1 d PD
S14 S 0.1728(5) -0.0299(4) 0.0254(3) 0.158(3) Uani 0.772(8) 1 d PD
S14' S 0.2412(17) -0.0724(13) 0.0643(11) 0.158(3) Uani 0.228(8) 1 d PD
N13 N 0.3622(4) 0.2128(3) 0.2889(3) 0.0445(14) Uani 1 1 d .
C13 C 0.3326(6) 0.2134(4) 0.3319(4) 0.059(2) Uani 1 1 d D
S15 S 0.2745(3) 0.2299(3) 0.38697(19) 0.0635(10) Uani 0.562(5) 1 d PD
S15' S 0.3087(4) 0.1978(3) 0.4009(2) 0.0635(10) Uani 0.438(5) 1 d PD
N14 N 0.5035(4) 0.2985(3) 0.2606(3) 0.0448(14) Uani 1 1 d .
C14 C 0.5638(6) 0.3294(4) 0.2855(4) 0.062(2) Uani 1 1 d D
S16 S 0.6424(3) 0.3732(2) 0.3269(3) 0.0827(15) Uani 0.776(13) 1 d PD
S16' S 0.6499(11) 0.3770(8) 0.2967(11) 0.0827(15) Uani 0.224(13) 1 d PD
N15 N 0.1250(6) 0.1073(4) 0.4107(5) 0.090(3) Uani 1 1 d .
C151 C 0.1776(10) 0.0645(6) 0.3780(7) 0.118(5) Uani 1 1 d .
C152 C 0.1588(11) 0.1077(8) 0.4800(7) 0.133(6) Uani 1 1 d .
N16 N 0.1399(6) 0.7799(5) 0.9504(4) 0.093(3) Uani 1 1 d .
C161 C 0.2331(7) 0.7965(7) 0.9621(6) 0.094(4) Uani 1 1 d .
C162 C 0.0919(8) 0.8016(6) 0.8878(5) 0.083(3) Uani 1 1 d .
N17 N -0.0100(11) 0.3888(7) 0.9239(8) 0.138(5) Uani 1 1 d .
C171 C -0.0230(12) 0.4350(13) 0.8802(7) 0.165(9) Uani 1 1 d .
C172 C 0.0578(12) 0.3293(12) 0.9226(9) 0.173(9) Uani 1 1 d .
N18 N 0.0239(11) 0.9698(6) 0.1396(7) 0.146(5) Uani 1 1 d .
C181 C 0.0967(10) 0.9304(12) 0.1750(8) 0.162(9) Uani 1 1 d .
C182 C 0.0303(14) 1.0336(8) 0.1339(9) 0.153(8) Uani 1 1 d .
N19 N 0.1309(18) 0.3403(8) 0.2919(10) 0.211(10) Uani 1 1 d .
C191 C 0.0510(13) 0.3481(7) 0.2452(7) 0.118(5) Uani 1 1 d .
C192 C 0.1734(11) 0.3792(10) 0.3373(10) 0.146(7) Uani 1 1 d .
N20 N 0.278(3) 0.018(2) 0.6886(15) 0.44(4) Uani 1 1 d .
C201 C 0.278(3) -0.017(3) 0.695(2) 0.47(5) Uani 1 1 d .
C202 C 0.197(2) 0.0758(14) 0.669(2) 0.32(3) Uani 1 1 d .
O5 O 0.1554(18) 0.6176(16) 0.5392(6) 0.213(18) Uani 0.50 1 d P
O5' O 0.1813(9) 0.6688(8) 0.5282(6) 0.081(4) Uani 0.50 1 d P
O6 O 0.220(2) 0.5428(12) 0.5642(10) 0.184(13) Uani 0.50 1 d P
O6' O 0.2610(13) 0.7239(8) 0.5665(6) 0.104(6) Uani 0.50 1 d P
O7 O 0.8218(15) 0.2358(16) 0.3536(15) 0.24(2) Uani 0.50 1 d P
O8 O 0.054(2) 0.495(4) 0.4953(12) 0.34(4) Uani 0.50 1 d P
O9 O 0.052(3) 0.4615(14) 0.5037(18) 0.20(2) Uani 0.50 1 d P

loop_
_atom_site_aniso_label
_atom_site_aniso_U_11
_atom_site_aniso_U_22
_atom_site_aniso_U_33
_atom_site_aniso_U_23
_atom_site_aniso_U_13
_atom_site_aniso_U_12
Nb1 0.0261(3) 0.0321(3) 0.0398(3) -0.0023(2) 0.0097(2) 0.0009(2)
Nb2 0.0320(3) 0.0242(3) 0.0410(3) 0.0007(2) 0.0118(2) 0.0027(2)
Nb3 0.0293(3) 0.0267(3) 0.0506(3) 0.0023(2) 0.0172(3) 0.0029(2)
Nb4 0.0340(3) 0.0244(3) 0.0372(3) 0.0009(2) 0.0139(2) 0.0005(2)
Nb5 0.0278(3) 0.0280(3) 0.0342(3) -0.0027(2) 0.0089(2) 0.0009(2)
O1 0.036(3) 0.036(2) 0.036(2) -0.0001(18) 0.0102(19) -0.002(2)
O2 0.030(2) 0.030(2) 0.037(2) -0.0011(17) 0.0123(18) -0.0011(18)
O3 0.032(2) 0.028(2) 0.049(3) 0.0013(19) 0.018(2) 0.0007(18)
O4 0.037(3) 0.033(2) 0.039(2) 0.0000(18) 0.017(2) 0.0040(19)
S1 0.0329(9) 0.0318(8) 0.0429(8) -0.0058(6) 0.0124(7) 0.0042(6)
N1 0.032(3) 0.060(4) 0.063(4) -0.015(3) 0.008(3) -0.017(3)
C1 0.065(7) 0.110(10) 0.130(10) -0.058(8) 0.046(7) -0.025(7)
S2 0.053(2) 0.267(7) 0.157(5) -0.149(5) 0.000(2) -0.011(3)
S2' 0.053(2) 0.267(7) 0.157(5) -0.149(5) 0.000(2) -0.011(3)
N2 0.030(3) 0.042(3) 0.056(4) 0.004(3) 0.017(3) 0.000(2)
C2 0.031(4) 0.040(4) 0.050(4) 0.004(3) 0.004(3) 0.003(3)
S3 0.0458(12) 0.0978(19) 0.0665(13) 0.0220(13) 0.0242(11) -0.0059(12)
N3 0.035(3) 0.047(4) 0.053(4) 0.005(3) 0.009(3) 0.002(3)
C3 0.038(4) 0.041(4) 0.054(4) 0.006(3) 0.011(3) -0.002(3)
S4 0.0373(12) 0.0604(14) 0.080(3) 0.0122(16) 0.0111(12) 0.0177(10)
S4' 0.0373(12) 0.0604(14) 0.080(3) 0.0122(16) 0.0111(12) 0.0177(10)
N4 0.044(4) 0.034(3) 0.046(3) 0.000(2) 0.008(3) 0.004(3)
C4 0.039(4) 0.033(4) 0.054(4) -0.002(3) -0.002(3) -0.002(3)
S5 0.0553(14) 0.0485(12) 0.0799(15) 0.0082(11) -0.0168(11) 0.0091(10)
N5 0.056(4) 0.045(4) 0.050(4) 0.009(3) 0.021(3) 0.000(3)
C5 0.064(6) 0.100(8) 0.096(8) 0.039(6) 0.041(6) 0.018(6)
S6 0.098(4) 0.118(5) 0.086(4) 0.055(4) 0.032(4) 0.012(3)
S6' 0.098(4) 0.118(5) 0.086(4) 0.055(4) 0.032(4) 0.012(3)
N6 0.034(3) 0.032(3) 0.063(4) 0.004(3) 0.010(3) -0.002(2)
C6 0.047(4) 0.039(4) 0.053(4) 0.005(3) 0.014(3) -0.005(3)
S7 0.0823(17) 0.0617(14) 0.0671(14) -0.0155(11) 0.0245(12) -0.0368(13)
S8 0.0375(9) 0.0371(9) 0.0405(8) 0.0010(7) 0.0060(7) 0.0058(7)
N7 0.066(5) 0.047(4) 0.077(5) 0.021(3) 0.050(4) 0.019(3)
C7 0.065(6) 0.044(4) 0.078(6) 0.007(4) 0.040(5) 0.008(4)
S9 0.108(2) 0.0786(17) 0.0651(15) 0.0084(13) 0.0453(15) 0.0013(15)
N8 0.037(4) 0.061(5) 0.138(8) -0.046(5) 0.037(4) -0.013(3)
C8 0.041(7) 0.039(6) 0.095(10) -0.010(5) 0.029(7) 0.000(5)
C8' 0.041(7) 0.039(6) 0.095(10) -0.010(5) 0.029(7) 0.000(5)
S10 0.0438(19) 0.080(3) 0.141(4) -0.034(2) 0.021(2) -0.0196(17)
S10' 0.0438(19) 0.080(3) 0.141(4) -0.034(2) 0.021(2) -0.0196(17)
N9 0.038(3) 0.037(3) 0.059(4) 0.004(3) 0.016(3) 0.008(3)
C9 0.041(5) 0.046(5) 0.124(8) 0.031(5) 0.033(5) 0.009(4)
S11 0.051(2) 0.113(3) 0.156(5) 0.072(3) 0.027(3) 0.042(2)
S11' 0.051(2) 0.113(3) 0.156(5) 0.072(3) 0.027(3) 0.042(2)
N10 0.053(4) 0.028(3) 0.053(3) 0.002(2) 0.015(3) 0.003(3)
C10 0.051(5) 0.035(4) 0.064(5) 0.008(3) 0.013(4) 0.006(3)
S12 0.107(2) 0.0602(16) 0.153(3) 0.0344(18) 0.055(2) 0.0489(17)
N11 0.066(4) 0.039(3) 0.058(4) 0.006(3) 0.033(3) -0.005(3)
C11 0.101(7) 0.040(4) 0.065(5) -0.004(4) 0.051(5) -0.014(4)
S13 0.181(10) 0.037(3) 0.121(4) 0.017(3) 0.100(6) -0.010(4)
S13' 0.181(10) 0.037(3) 0.121(4) 0.017(3) 0.100(6) -0.010(4)
N12 0.052(4) 0.041(3) 0.065(4) -0.018(3) 0.022(3) -0.015(3)
C12 0.088(14) 0.079(10) 0.083(13) -0.037(9) 0.039(9) -0.040(9)
C12' 0.088(14) 0.079(10) 0.083(13) -0.037(9) 0.039(9) -0.040(9)
S14 0.147(6) 0.201(7) 0.130(5) -0.100(5) 0.038(4) -0.118(5)
S14' 0.147(6) 0.201(7) 0.130(5) -0.100(5) 0.038(4) -0.118(5)
N13 0.046(4) 0.052(4) 0.035(3) 0.001(3) 0.009(3) 0.011(3)
C13 0.057(5) 0.082(6) 0.036(4) -0.008(4) 0.011(4) -0.019(5)
S15 0.064(3) 0.088(3) 0.0449(18) -0.0026(18) 0.0257(18) 0.0068(18)
S15' 0.064(3) 0.088(3) 0.0449(18) -0.0026(18) 0.0257(18) 0.0068(18)
N14 0.043(4) 0.035(3) 0.054(4) -0.013(3) 0.007(3) 0.003(3)
C14 0.048(5) 0.050(5) 0.078(6) -0.006(4) -0.007(4) -0.003(4)
S16 0.072(2) 0.088(2) 0.070(4) -0.007(2) -0.021(2) -0.0326(17)
S16' 0.072(2) 0.088(2) 0.070(4) -0.007(2) -0.021(2) -0.0326(17)
N15 0.083(7) 0.082(6) 0.092(7) 0.008(5) -0.005(5) 0.027(5)
C151 0.114(11) 0.081(8) 0.131(11) -0.018(8) -0.030(9) 0.041(8)
C152 0.131(13) 0.153(15) 0.109(11) 0.033(10) 0.014(10) 0.049(11)
N16 0.070(6) 0.139(9) 0.070(6) 0.006(6) 0.017(5) -0.008(6)
C161 0.048(6) 0.150(12) 0.086(8) 0.022(8) 0.019(5) -0.008(7)
C162 0.081(8) 0.093(8) 0.067(6) 0.019(6) 0.000(5) -0.010(6)
N17 0.137(12) 0.137(12) 0.153(13) -0.030(10) 0.059(10) -0.028(10)
C171 0.112(13) 0.30(3) 0.076(9) 0.035(13) 0.004(9) 0.028(15)
C172 0.110(14) 0.27(3) 0.139(15) 0.041(16) 0.035(12) 0.023(16)
N18 0.211(16) 0.095(9) 0.137(11) 0.012(8) 0.052(11) 0.028(10)
C181 0.075(9) 0.30(3) 0.115(12) 0.098(15) 0.020(8) 0.026(13)
C182 0.23(2) 0.095(11) 0.169(16) -0.047(11) 0.120(16) -0.030(12)
N19 0.33(3) 0.103(12) 0.192(19) -0.059(12) 0.048(19) -0.033(15)
C191 0.164(15) 0.100(10) 0.081(9) -0.006(8) 0.010(9) 0.016(10)
C192 0.098(11) 0.154(16) 0.183(18) 0.063(14) 0.025(12) -0.031(11)
N20 0.50(6) 0.49(6) 0.20(3) 0.20(3) -0.15(3) -0.37(5)
C201 0.46(7) 0.62(9) 0.31(6) -0.06(5) 0.01(4) 0.44(7)
C202 0.26(3) 0.25(3) 0.59(6) -0.27(4) 0.35(4) -0.19(2)
O5 0.22(3) 0.37(4) 0.027(7) -0.006(13) 0.005(10) -0.24(3)
O5' 0.062(9) 0.118(13) 0.064(8) -0.004(8) 0.017(7) -0.020(8)
O6 0.26(3) 0.16(2) 0.094(15) -0.029(14) -0.051(17) 0.07(2)
O6' 0.148(15) 0.120(13) 0.042(7) 0.026(8) 0.017(8) 0.047(12)
O7 0.116(17) 0.34(4) 0.30(4) 0.24(3) 0.14(2) 0.12(2)
O8 0.11(2) 0.84(12) 0.065(14) 0.12(4) 0.018(13) -0.08(4)
O9 0.19(4) 0.126(18) 0.22(4) 0.12(2) -0.06(2) -0.071(19)

loop_
_atom_type_symbol
_atom_type_description
_atom_type_scat_dispersion_real
_atom_type_scat_dispersion_imag
_atom_type_scat_source
C C 0.0033 0.0016 'International Tables Vol C Tables 4.2.6.8 and 6.1.1.4'
H H 0.0000 0.0000 'International Tables Vol C Tables 4.2.6.8 and 6.1.1.4'
N N 0.0061 0.0033 'International Tables Vol C Tables 4.2.6.8 and 6.1.1.4'
O O 0.0106 0.0060 'International Tables Vol C Tables 4.2.6.8 and 6.1.1.4'
S S 0.1246 0.1234 'International Tables Vol C Tables 4.2.6.8 and 6.1.1.4'
Nb Nb -2.0727 0.6215 'International Tables Vol C Tables 4.2.6.8 and 6.1.1.4'

loop_
_geom_angle_atom_site_label_1
_geom_angle_atom_site_label_2
_geom_angle_atom_site_label_3
_geom_angle
_geom_angle_site_symmetry_3
O2 Nb1 O1 94.61(18) .
O2 Nb1 N2 89.9(2) .
O1 Nb1 N2 168.9(2) .
O2 Nb1 N3 168.5(2) .
O1 Nb1 N3 90.8(2) .
N2 Nb1 N3 83.1(2) .
O2 Nb1 N1 89.5(2) .
O1 Nb1 N1 83.7(2) .
N2 Nb1 N1 86.2(2) .
N3 Nb1 N1 81.1(3) .
O2 Nb1 S1 100.60(13) .
O1 Nb1 S1 100.34(13) .
N2 Nb1 S1 88.78(17) .
N3 Nb1 S1 88.34(17) .
N1 Nb1 S1 168.73(19) .
O2 Nb1 Nb2 94.08(12) .
O1 Nb1 Nb2 46.65(13) .
N2 Nb1 Nb2 143.20(17) .
N3 Nb1 Nb2 96.98(16) .
N1 Nb1 Nb2 130.37(18) .
S1 Nb1 Nb2 54.52(4) .
O2 Nb1 Nb5 46.79(12) .
O1 Nb1 Nb5 93.19(13) .
N2 Nb1 Nb5 97.31(16) .
N3 Nb1 Nb5 143.05(17) .
N1 Nb1 Nb5 135.90(19) .
S1 Nb1 Nb5 54.80(4) .
Nb2 Nb1 Nb5 61.26(2) .
O3 Nb2 O1 92.87(18) .
O3 Nb2 N6 92.0(2) .
O1 Nb2 N6 171.1(2) .
O3 Nb2 N4 169.7(2) .
O1 Nb2 N4 87.2(2) .
N6 Nb2 N4 86.7(2) .
O3 Nb2 N5 88.8(2) .
O1 Nb2 N5 86.6(2) .
N6 Nb2 N5 86.1(2) .
N4 Nb2 N5 80.9(2) .
O3 Nb2 S1 100.53(14) .
O1 Nb2 S1 100.53(13) .
N6 Nb2 S1 85.83(17) .
N4 Nb2 S1 89.54(16) .
N5 Nb2 S1 167.83(17) .
O3 Nb2 Nb1 92.57(13) .
O1 Nb2 Nb1 46.59(12) .
N6 Nb2 Nb1 140.50(17) .
N4 Nb2 Nb1 94.89(16) .
N5 Nb2 Nb1 133.20(18) .
S1 Nb2 Nb1 54.77(4) .
O3 Nb2 Nb5 46.39(13) .
O1 Nb2 Nb5 93.14(13) .
N6 Nb2 Nb5 95.62(16) .
N4 Nb2 Nb5 143.87(16) .
N5 Nb2 Nb5 135.20(17) .
S1 Nb2 Nb5 54.86(4) .
Nb1 Nb2 Nb5 61.25(2) .
O3 Nb3 O4 94.67(18) .
O3 Nb3 N8 90.9(2) .
O4 Nb3 N8 167.2(3) .
O3 Nb3 N9 168.9(2) .
O4 Nb3 N9 90.2(2) .
N8 Nb3 N9 82.4(3) .
O3 Nb3 N7 87.1(2) .
O4 Nb3 N7 82.4(2) .
N8 Nb3 N7 86.5(3) .
N9 Nb3 N7 83.7(2) .
O3 Nb3 S8 100.96(14) .
O4 Nb3 S8 99.84(13) .
N8 Nb3 S8 90.3(3) .
N9 Nb3 S8 88.05(17) .
N7 Nb3 S8 171.42(18) .
O3 Nb3 Nb4 93.54(13) .
O4 Nb3 Nb4 46.40(12) .
N8 Nb3 Nb4 144.7(3) .
N9 Nb3 Nb4 97.06(16) .
N7 Nb3 Nb4 128.7(2) .
S8 Nb3 Nb4 54.47(5) .
O3 Nb3 Nb5 46.80(13) .
O4 Nb3 Nb5 93.25(12) .
N8 Nb3 Nb5 98.9(2) .
N9 Nb3 Nb5 143.00(16) .
N7 Nb3 Nb5 133.32(17) .
S8 Nb3 Nb5 55.07(4) .
Nb4 Nb3 Nb5 60.994(19) .
O2 Nb4 O4 93.35(17) .
O2 Nb4 N11 91.9(2) .
O4 Nb4 N11 167.3(2) .
O2 Nb4 N10 170.6(2) .
O4 Nb4 N10 88.2(2) .
N11 Nb4 N10 84.8(2) .
O2 Nb4 N12 88.8(2) .
O4 Nb4 N12 85.2(2) .
N11 Nb4 N12 83.4(3) .
N10 Nb4 N12 82.1(2) .
O2 Nb4 S8 101.59(13) .
O4 Nb4 S8 99.85(14) .
N11 Nb4 S8 90.4(2) .
N10 Nb4 S8 87.22(17) .
N12 Nb4 S8 168.08(19) .
O2 Nb4 Nb3 92.88(12) .
O4 Nb4 Nb3 45.97(13) .
N11 Nb4 Nb3 145.23(19) .
N10 Nb4 Nb3 94.80(16) .
N12 Nb4 Nb3 131.12(18) .
S8 Nb4 Nb3 54.90(5) .
O2 Nb4 Nb5 47.18(12) .
O4 Nb4 Nb5 92.92(12) .
N11 Nb4 Nb5 99.17(17) .
N10 Nb4 Nb5 142.00(17) .
N12 Nb4 Nb5 135.85(18) .
S8 Nb4 Nb5 55.16(4) .
Nb3 Nb4 Nb5 60.970(19) .
O3 Nb5 O2 91.33(17) .
O3 Nb5 N13 175.9(2) .
O2 Nb5 N13 91.7(2) .
O3 Nb5 N14 89.4(2) .
O2 Nb5 N14 178.7(2) .
N13 Nb5 N14 87.7(2) .
O3 Nb5 S1 93.84(12) .
O2 Nb5 S1 93.67(12) .
N13 Nb5 S1 83.16(16) .
N14 Nb5 S1 87.35(16) .
O3 Nb5 S8 94.83(13) .
O2 Nb5 S8 94.62(12) .
N13 Nb5 S8 87.74(16) .
N14 Nb5 S8 84.26(16) .
S1 Nb5 S8 167.86(6) .
O3 Nb5 Nb3 42.55(12) .
O2 Nb5 Nb3 87.11(11) .
N13 Nb5 Nb3 140.48(16) .
N14 Nb5 Nb3 92.69(16) .
S1 Nb5 Nb3 136.35(5) .
S8 Nb5 Nb3 53.09(4) .
O3 Nb5 Nb4 87.95(12) .
O2 Nb5 Nb4 42.51(11) .
N13 Nb5 Nb4 96.17(17) .
N14 Nb5 Nb4 136.48(16) .
S1 Nb5 Nb4 136.18(5) .
S8 Nb5 Nb4 52.77(4) .
Nb3 Nb5 Nb4 58.037(19) .
O3 Nb5 Nb1 86.33(13) .
O2 Nb5 Nb1 41.95(11) .
N13 Nb5 Nb1 94.03(16) .
N14 Nb5 Nb1 139.19(16) .
S1 Nb5 Nb1 52.59(4) .
S8 Nb5 Nb1 136.54(5) .
Nb3 Nb5 Nb1 110.43(2) .
Nb4 Nb5 Nb1 83.95(2) .
O3 Nb5 Nb2 42.06(12) .
O2 Nb5 Nb2 87.33(12) .
N13 Nb5 Nb2 135.32(16) .
N14 Nb5 Nb2 93.91(17) .
S1 Nb5 Nb2 52.40(4) .
S8 Nb5 Nb2 136.89(5) .
Nb3 Nb5 Nb2 84.11(2) .
Nb4 Nb5 Nb2 112.06(2) .
Nb1 Nb5 Nb2 57.482(19) .
Nb1 O1 Nb2 86.75(17) .
Nb1 O2 Nb4 168.4(2) .
Nb1 O2 Nb5 91.26(17) .
Nb4 O2 Nb5 90.31(17) .
Nb2 O3 Nb3 168.6(3) .
Nb2 O3 Nb5 91.55(17) .
Nb3 O3 Nb5 90.65(17) .
Nb3 O4 Nb4 87.63(17) .
Nb2 S1 Nb1 70.71(5) .
Nb2 S1 Nb5 72.74(5) .
Nb1 S1 Nb5 72.61(5) .
C1 N1 Nb1 156.7(9) .
N1 C1 S2 174.4(13) .
N1 C1 S2' 125.0(13) .
S2 C1 S2' 60.2(10) .
C1 S2 S2' 62.7(6) .
S2 S2' C1 57.1(8) .
C2 N2 Nb1 169.1(6) .
N2 C2 S3 177.2(7) .
C3 N3 Nb1 173.7(6) .
N3 C3 S4 177.6(7) .
N3 C3 S4' 158(3) .
S4 C3 S4' 24(2) .
S4' S4 C3 78.9(17) .
S4 S4' C3 77(2) .
C4 N4 Nb2 172.3(6) .
N4 C4 S5 178.7(8) .
C5 N5 Nb2 158.3(7) .
N5 C5 S6' 155.1(13) .
N5 C5 S6 174.7(12) .
S6' C5 S6 30.2(5) .
S6' S6 C5 74.9(8) .
S6 S6' C5 74.9(10) .
C6 N6 Nb2 173.8(6) .
N6 C6 S7 179.3(8) .
Nb4 S8 Nb3 70.63(5) .
Nb4 S8 Nb5 72.08(5) .
Nb3 S8 Nb5 71.84(5) .
C7 N7 Nb3 166.4(8) .
N7 C7 S9 178.3(9) .
C8 N8 C8' 56.9(12) .
C8 N8 Nb3 158.3(9) .
C8' N8 Nb3 137.4(14) .
C8' C8 N8 62.3(10) .
C8' C8 S10 106.6(12) .
N8 C8 S10 168.9(15) .
C8' C8 S10' 46.6(9) .
N8 C8 S10' 108.9(12) .
S10 C8 S10' 60.0(5) .
C8 C8' N8 60.8(11) .
C8 C8' S10' 101.4(14) .
N8 C8' S10' 162(2) .
C8 C8' S10 43.3(9) .
N8 C8' S10 104.1(15) .
S10' C8' S10 58.1(7) .
C8 S10 S10' 74.5(6) .
C8 S10 C8' 30.1(7) .
S10' S10 C8' 44.4(5) .
C8' S10' S10 77.5(10) .
C8' S10' C8 32.0(9) .
S10 S10' C8 45.5(4) .
C8' S10' C202 91.3(10) 4_665
S10 S10' C202 107.6(11) 4_665
C8 S10' C202 100.7(7) 4_665
C9 N9 Nb3 162.5(8) .
N9 C9 S11 171.8(10) .
N9 C9 S11' 146.7(11) .
S11 C9 S11' 41.5(6) .
S11' S11 C9 74.2(6) .
S11 S11' C9 64.3(7) .
C10 N10 Nb4 176.6(7) .
N10 C10 S12 178.3(8) .
C11 N11 Nb4 163.5(6) .
N11 C11 S13' 164.3(15) .
N11 C11 S13 172.8(12) .
S13' C11 S13 22.8(9) .
S13' S13 C11 75.7(14) .
S13 S13' C11 81.6(17) .
C12' N12 C12 38(3) .
C12' N12 Nb4 144(4) .
C12 N12 Nb4 176.6(10) .
C12' C12 N12 68(2) .
C12' C12 S14 108(3) .
N12 C12 S14 175.5(16) .
C12' C12 S14' 58(3) .
N12 C12 S14' 126.6(15) .
S14 C12 S14' 49.9(8) .
C12 C12' N12 74(3) .
C12 C12' S14' 98(4) .
N12 C12' S14' 172(6) .
C12 C12' S14 51(3) .
N12 C12' S14 125(5) .
S14' C12' S14 47.6(18) .
S14' S14 C12 74.0(9) .
S14' S14 C12' 53.0(15) .
C12 S14 C12' 21.0(16) .
S14 S14' C12' 79(3) .
S14 S14' C12 56.1(11) .
C12' S14' C12 23(3) .
C13 N13 Nb5 165.6(7) .
N13 C13 S15' 164.2(9) .
N13 C13 S15 165.9(9) .
S15' C13 S15 29.9(3) .
S15' S15 C13 73.5(5) .
S15 S15' C13 76.6(6) .
C14 N14 Nb5 170.5(7) .
N14 C14 S16 173.4(10) .
N14 C14 S16' 161.1(12) .
S16 C14 S16' 25.0(7) .
S16' S16 C14 78.4(11) .
S16 S16' C14 76.6(12) .
C152 N15 C151 113.2(10) .
C161 N16 C162 110.5(9) .
C171 N17 C172 122.2(15) .
C182 N18 C181 123.3(19) .
C192 N19 C191 131(2) .
C201 N20 C202 136(6) .
N20 C202 S10' 103.6(13) 4_566
O5 O5' O6' 137.0(15) .
O9 O8 O8 90(6) 3_566

loop_
_geom_bond_atom_site_label_1
_geom_bond_atom_site_label_2
_geom_bond_distance
_geom_bond_site_symmetry_2
Nb1 O2 1.946(4) .
Nb1 O1 2.037(4) .
Nb1 N2 2.169(6) .
Nb1 N3 2.190(6) .
Nb1 N1 2.201(6) .
Nb1 S1 2.4229(17) .
Nb1 Nb2 2.7995(8) .
Nb1 Nb5 2.9108(8) .
Nb2 O3 1.951(4) .
Nb2 O1 2.039(4) .
Nb2 N6 2.165(6) .
Nb2 N4 2.178(6) .
Nb2 N5 2.207(6) .
Nb2 S1 2.4153(17) .
Nb2 Nb5 2.9111(8) .
Nb3 O3 1.956(4) .
Nb3 O4 2.019(5) .
Nb3 N8 2.163(7) .
Nb3 N9 2.179(6) .
Nb3 N7 2.216(7) .
Nb3 S8 2.4339(18) .
Nb3 Nb4 2.8064(8) .
Nb3 Nb5 2.8923(8) .
Nb4 O2 1.955(4) .
Nb4 O4 2.034(4) .
Nb4 N11 2.141(6) .
Nb4 N10 2.192(6) .
Nb4 N12 2.192(6) .
Nb4 S8 2.4208(19) .
Nb4 Nb5 2.8930(8) .
Nb5 O3 2.108(4) .
Nb5 O2 2.122(4) .
Nb5 N13 2.172(6) .
Nb5 N14 2.173(6) .
Nb5 S1 2.4927(17) .
Nb5 S8 2.4955(18) .
N1 C1 1.122(13) .
C1 S2 1.697(13) .
C1 S2' 1.80(2) .
S2 S2' 1.76(3) .
N2 C2 1.175(9) .
C2 S3 1.616(8) .
N3 C3 1.155(9) .
C3 S4 1.635(8) .
C3 S4' 1.647(19) .
S4 S4' 0.68(6) .
N4 C4 1.155(9) .
C4 S5 1.619(7) .
N5 C5 1.169(11) .
C5 S6' 1.676(15) .
C5 S6 1.676(11) .
S6 S6' 0.873(16) .
N6 C6 1.154(9) .
C6 S7 1.645(8) .
N7 C7 1.175(11) .
C7 S9 1.662(9) .
N8 C8 1.245(15) .
N8 C8' 1.262(18) .
C8 C8' 1.19(3) .
C8 S10 1.634(13) .
C8 S10' 2.208(17) .
C8' S10' 1.637(16) .
C8' S10 2.28(2) .
S10 S10' 1.985(11) .
S10' C202 2.23(3) 4_665
N9 C9 1.133(10) .
C9 S11 1.655(9) .
C9 S11' 1.767(15) .
S11 S11' 1.217(19) .
N10 C10 1.153(9) .
C10 S12 1.618(8) .
N11 C11 1.153(9) .
C11 S13' 1.610(15) .
C11 S13 1.644(9) .
S13 S13' 0.64(3) .
N12 C12' 1.14(3) .
N12 C12 1.175(13) .
C12 C12' 0.75(7) .
C12 S14 1.622(12) .
C12 S14' 1.88(3) .
C12' S14' 1.62(2) .
C12' S14 1.99(5) .
S14 S14' 1.50(3) .
N13 C13 1.144(9) .
C13 S15' 1.679(9) .
C13 S15 1.704(9) .
S15 S15' 0.873(7) .
N14 C14 1.164(10) .
C14 S16 1.628(9) .
C14 S16' 1.639(15) .
S16 S16' 0.706(19) .
N15 C152 1.495(18) .
N15 C151 1.506(16) .
N16 C161 1.442(13) .
N16 C162 1.481(13) .
N17 C171 1.36(2) .
N17 C172 1.64(2) .
N18 C182 1.365(19) .
N18 C181 1.47(2) .
N19 C192 1.34(2) .
N19 C191 1.42(3) .
N20 C201 0.77(7) .
N20 C202 1.73(5) .
C202 S10' 2.23(3) 4_566
O5 O5' 1.20(3) .
O5' O6' 1.76(2) .
O8 O9 0.73(8) .
O8 O8 1.72(8) 3_566
